data_4500322
loop_
_publ_author_name
'Sarma, Rupam'
'Deka, Himangshu'
'Boudalis, Athanassios K.'
'Baruah, Jubaraj B.'

_publ_section_title
;
 Coordination Polymers of Lanthanide(III): Toward Encapsulation of
 Well-Defined Assembly of Guest Molecules
;
_journal_issue 2
_journal_name_full 'Crystal Growth &amp; Design'
_journal_page_first 547
_journal_paper_doi 10.1021/cg101432k
_journal_volume 11
_journal_year 2011
_chemical_formula_sum 'C36 H36 La N2 O12'
_chemical_formula_weight 827.58
_chemical_name_systematic
; 
 ? 
;
_space_group_IT_number 2
_symmetry_cell_setting triclinic
_symmetry_space_group_name_Hall '-P 1'
_symmetry_space_group_name_H-M 'P -1'
_atom_sites_solution_hydrogens geom
_atom_sites_solution_primary direct
_atom_sites_solution_secondary difmap
_audit_creation_method SHELXL-97
_cell_angle_alpha 80.0080(10)
_cell_angle_beta 81.4190(10)
_cell_angle_gamma 69.0050(10)
_cell_formula_units_Z 2
_cell_length_a 9.5174(3)
_cell_length_b 12.5384(3)
_cell_length_c 16.3714(4)
_cell_measurement_reflns_used 9990
_cell_measurement_temperature 296(2)
_cell_measurement_theta_max 25.50
_cell_measurement_theta_min 2.47
_cell_volume 1788.22(8)
_computing_cell_refinement 'Bruker SMART'
_computing_data_collection 'Bruker SMART'
_computing_data_reduction 'Bruker SAINT'
_computing_molecular_graphics 'Bruker SHELXTL'
_computing_publication_material 'Bruker SHELXTL'
_computing_structure_refinement 'SHELXL-97 (Sheldrick, 1997)'
_computing_structure_solution 'SHELXS-97 (Sheldrick, 1990)'
_diffrn_ambient_temperature 296(2)
_diffrn_measured_fraction_theta_full 0.985
_diffrn_measured_fraction_theta_max 0.985
_diffrn_measurement_device_type 'CCD area detector'
_diffrn_measurement_method 'phi and omega scans'
_diffrn_radiation_monochromator graphite
_diffrn_radiation_source 'fine-focus sealed tube'
_diffrn_radiation_type MoK\a
_diffrn_radiation_wavelength 0.71073
_diffrn_reflns_av_R_equivalents 0.0185
_diffrn_reflns_av_sigmaI/netI 0.0175
_diffrn_reflns_limit_h_max 11
_diffrn_reflns_limit_h_min -11
_diffrn_reflns_limit_k_max 13
_diffrn_reflns_limit_k_min -15
_diffrn_reflns_limit_l_max 18
_diffrn_reflns_limit_l_min -19
_diffrn_reflns_number 23453
_diffrn_reflns_theta_full 25.50
_diffrn_reflns_theta_max 25.50
_diffrn_reflns_theta_min 1.75
_exptl_absorpt_coefficient_mu 1.260
_exptl_absorpt_correction_T_max 0.8352
_exptl_absorpt_correction_T_min 0.7251
_exptl_absorpt_correction_type multi-scan
_exptl_absorpt_process_details SADABS
_exptl_crystal_colour colorless
_exptl_crystal_density_diffrn 1.537
_exptl_crystal_density_method 'not measured'
_exptl_crystal_description block
_exptl_crystal_F_000 838
_exptl_crystal_size_max 0.21
_exptl_crystal_size_mid 0.16
_exptl_crystal_size_min 0.14
_refine_diff_density_max 0.475
_refine_diff_density_min -0.375
_refine_diff_density_rms 0.051
_refine_ls_extinction_method none
_refine_ls_goodness_of_fit_ref 1.084
_refine_ls_hydrogen_treatment mixed
_refine_ls_matrix_type full
_refine_ls_number_parameters 478
_refine_ls_number_reflns 6583
_refine_ls_number_restraints 0
_refine_ls_restrained_S_all 1.084
_refine_ls_R_factor_all 0.0227
_refine_ls_R_factor_gt 0.0206
_refine_ls_shift/su_max 0.002
_refine_ls_shift/su_mean 0.000
_refine_ls_structure_factor_coef Fsqd
_refine_ls_weighting_details 'calc w=1/[\s^2^(Fo^2^)+(0.0291P)^2^+0.6950P] where P=(Fo^2^+2Fc^2^)/3'
_refine_ls_weighting_scheme calc
_refine_ls_wR_factor_gt 0.0534
_refine_ls_wR_factor_ref 0.0549
_reflns_number_gt 6147
_reflns_number_total 6583
_reflns_threshold_expression >2sigma(I)
_cod_data_source_file cg101432k_si_002.cif
_cod_data_source_block work1
_cod_depositor_comments
;
The following automatic conversions were performed:

'_exptl_absorpt_correction_type' value 'Multi-scan' changed to
'multi-scan' according to
/home/saulius/struct/CIF-dictionaries/cif_core.dic dictionary named
'cif_core.dic' version 2.4.1 from 2010-06-29.

Automatic conversion script
Id: cif_fix_values 1715 2011-07-08 13:25:40Z adriana 
;
_cod_original_sg_symbol_H-M P-1
_cod_database_code 4500322

loop_
_symmetry_equiv_pos_as_xyz
'x, y, z'
'-x, -y, -z'

loop_
_atom_site_label
_atom_site_type_symbol
_atom_site_fract_x
_atom_site_fract_y
_atom_site_fract_z
_atom_site_U_iso_or_equiv
_atom_site_adp_type
_atom_site_occupancy
_atom_site_symmetry_multiplicity
_atom_site_calc_flag
_atom_site_refinement_flags
La1 La 0.191884(11) 0.040573(9) 0.510983(7) 0.02791(5) Uani 1 1 d .
O4 O 0.37472(16) -0.04010(13) 0.62007(9) 0.0383(3) Uani 1 1 d .
O8 O 0.61287(15) -0.11868(12) 0.56853(9) 0.0357(3) Uani 1 1 d .
O1 O 0.03439(16) 0.23807(13) 0.44806(10) 0.0417(4) Uani 1 1 d .
O7 O 0.17985(17) 0.00612(15) 0.36556(9) 0.0434(4) Uani 1 1 d .
O2 O -0.00244(18) 0.07268(14) 0.63102(10) 0.0453(4) Uani 1 1 d .
O6 O 0.10344(16) -0.12789(12) 0.54591(9) 0.0383(3) Uani 1 1 d .
O5 O 0.42100(17) -0.13253(13) 0.46400(11) 0.0342(3) Uani 1 1 d .
O3 O 0.2128(2) 0.20410(16) 0.58594(12) 0.0444(4) Uani 1 1 d .
C3 C -0.3008(3) 0.2977(2) 0.34360(16) 0.0497(6) Uani 1 1 d .
H3 H -0.3190 0.2286 0.3598 0.060 Uiso 1 1 calc R
C4 C -0.3979(3) 0.3859(2) 0.29377(18) 0.0576(7) Uani 1 1 d .
H4 H -0.4808 0.3758 0.2768 0.069 Uiso 1 1 calc R
C5 C -0.3720(3) 0.4877(2) 0.26961(19) 0.0613(7) Uani 1 1 d .
H5 H -0.4379 0.5470 0.2367 0.074 Uiso 1 1 calc R
C6 C -0.2478(3) 0.5029(2) 0.29407(19) 0.0626(8) Uani 1 1 d .
H6 H -0.2296 0.5718 0.2769 0.075 Uiso 1 1 calc R
C7 C -0.1511(3) 0.4151(2) 0.34404(16) 0.0482(6) Uani 1 1 d .
H7 H -0.0682 0.4254 0.3608 0.058 Uiso 1 1 calc R
C2 C -0.1774(2) 0.31139(18) 0.36940(13) 0.0352(5) Uani 1 1 d .
C15 C 0.0990(2) -0.02965(18) 0.33144(13) 0.0354(5) Uani 1 1 d .
C21 C 0.2135(4) 0.0316(3) 0.19153(17) 0.0633(8) Uani 1 1 d .
H21 H 0.2622 0.0668 0.2177 0.076 Uiso 1 1 calc R
C16 C 0.1207(3) -0.0237(2) 0.23848(14) 0.0432(5) Uani 1 1 d .
C8 C 0.5105(2) -0.10208(17) 0.62808(13) 0.0304(4) Uani 1 1 d .
C9 C 0.5519(2) -0.16357(18) 0.71260(13) 0.0349(5) Uani 1 1 d .
C14 C 0.6951(3) -0.2445(2) 0.72227(15) 0.0448(5) Uani 1 1 d .
H14 H 0.7665 -0.2586 0.6764 0.054 Uiso 1 1 calc R
C13 C 0.7319(4) -0.3043(2) 0.80000(18) 0.0609(7) Uani 1 1 d .
H13 H 0.8274 -0.3591 0.8062 0.073 Uiso 1 1 calc R
C12 C 0.6275(4) -0.2825(3) 0.86737(19) 0.0743(9) Uani 1 1 d .
H12 H 0.6527 -0.3223 0.9196 0.089 Uiso 1 1 calc R
C11 C 0.4866(4) -0.2029(3) 0.85887(17) 0.0725(9) Uani 1 1 d .
H11 H 0.4166 -0.1888 0.9054 0.087 Uiso 1 1 calc R
C10 C 0.4468(3) -0.1428(2) 0.78130(15) 0.0517(6) Uani 1 1 d .
H10 H 0.3504 -0.0891 0.7756 0.062 Uiso 1 1 calc R
C20 C 0.2345(5) 0.0349(4) 0.1057(2) 0.0965(13) Uani 1 1 d .
H20 H 0.2954 0.0738 0.0743 0.116 Uiso 1 1 calc R
C18 C 0.0744(5) -0.0761(4) 0.1136(2) 0.0967(13) Uani 1 1 d .
H18 H 0.0280 -0.1130 0.0875 0.116 Uiso 1 1 calc R
C17 C 0.0518(4) -0.0782(3) 0.19847(18) 0.0684(8) Uani 1 1 d .
H17 H -0.0101 -0.1164 0.2295 0.082 Uiso 1 1 calc R
C1 C -0.0762(2) 0.22048(17) 0.42713(13) 0.0323(4) Uani 1 1 d .
C19 C 0.1655(5) -0.0194(4) 0.0669(2) 0.1042(14) Uani 1 1 d .
H19 H 0.1803 -0.0178 0.0093 0.125 Uiso 1 1 calc R
O9 O 0.02887(18) 0.59523(15) 0.37834(12) 0.0529(4) Uani 1 1 d .
N1 N 0.1592(2) 0.56861(16) 0.41138(12) 0.0422(4) Uani 1 1 d .
C22 C 0.2227(3) 0.6493(2) 0.40771(16) 0.0477(6) Uani 1 1 d .
H22 H 0.1759 0.7235 0.3819 0.057 Uiso 1 1 calc R
C23 C 0.3553(3) 0.62357(19) 0.44154(16) 0.0456(5) Uani 1 1 d .
H23 H 0.3977 0.6807 0.4381 0.055 Uiso 1 1 calc R
C26 C 0.2247(3) 0.4619(2) 0.44875(17) 0.0517(6) Uani 1 1 d .
H26 H 0.1794 0.4067 0.4513 0.062 Uiso 1 1 calc R
C24 C 0.4285(2) 0.51422(18) 0.48106(14) 0.0377(5) Uani 1 1 d .
C25 C 0.3581(3) 0.4332(2) 0.48340(17) 0.0513(6) Uani 1 1 d .
H25 H 0.4025 0.3584 0.5089 0.062 Uiso 1 1 calc R
O10 O 0.0435(2) 0.6117(2) 0.21927(14) 0.0812(7) Uani 1 1 d .
H10A H 0.0541 0.6083 0.2686 0.122 Uiso 1 1 calc R
O11 O 0.2818(3) 0.6008(3) 0.20373(16) 0.0957(8) Uani 1 1 d .
C28 C 0.1612(4) 0.6132(3) 0.0839(2) 0.0736(9) Uani 1 1 d .
C27 C 0.1698(3) 0.6080(3) 0.1746(2) 0.0633(7) Uani 1 1 d .
C32 C 0.2792(9) 0.6091(6) -0.0559(3) 0.155(3) Uani 1 1 d .
H32 H 0.3667 0.5982 -0.0923 0.186 Uiso 1 1 calc R
C33 C 0.2850(7) 0.6027(5) 0.0299(3) 0.1245(18) Uani 1 1 d .
H33 H 0.3765 0.5910 0.0499 0.149 Uiso 1 1 calc R
C29 C 0.0325(5) 0.6246(7) 0.0543(3) 0.187(4) Uani 1 1 d .
H29 H -0.0525 0.6259 0.0910 0.224 Uiso 1 1 calc R
C31 C 0.1460(11) 0.6312(7) -0.0845(4) 0.181(3) Uani 1 1 d .
H31 H 0.1379 0.6442 -0.1415 0.217 Uiso 1 1 calc R
C30 C 0.0248(8) 0.6346(9) -0.0309(4) 0.265(6) Uani 1 1 d .
H30 H -0.0659 0.6437 -0.0508 0.319 Uiso 1 1 calc R
O12 O 0.5528(3) 0.8257(2) 0.30566(13) 0.0824(7) Uani 1 1 d .
N2 N 0.5800(3) 0.7998(2) 0.17163(15) 0.0684(7) Uani 1 1 d .
C34 C 0.5144(3) 0.7977(3) 0.24781(19) 0.0655(8) Uani 1 1 d .
H34 H 0.4317 0.7727 0.2583 0.079 Uiso 1 1 calc R
C36 C 0.7017(6) 0.8452(4) 0.1520(3) 0.1260(18) Uani 1 1 d .
H36A H 0.7239 0.8644 0.2018 0.189 Uiso 1 1 calc R
H36B H 0.6727 0.9131 0.1120 0.189 Uiso 1 1 calc R
H36C H 0.7899 0.7884 0.1291 0.189 Uiso 1 1 calc R
C35 C 0.5360(6) 0.7569(4) 0.1067(2) 0.1203(17) Uani 1 1 d .
H35A H 0.4535 0.7301 0.1285 0.180 Uiso 1 1 calc R
H35B H 0.6202 0.6945 0.0868 0.180 Uiso 1 1 calc R
H35C H 0.5051 0.8177 0.0616 0.180 Uiso 1 1 calc R
H5A H 0.443(3) -0.139(2) 0.4157(17) 0.039(7) Uiso 1 1 d .
H5B H 0.504(4) -0.139(2) 0.4870(18) 0.066(9) Uiso 1 1 d .
H3B H 0.258(3) 0.187(3) 0.6235(19) 0.058(10) Uiso 1 1 d .
H3A H 0.143(4) 0.262(3) 0.5944(18) 0.064(9) Uiso 1 1 d .

loop_
_atom_site_aniso_label
_atom_site_aniso_U_11
_atom_site_aniso_U_22
_atom_site_aniso_U_33
_atom_site_aniso_U_23
_atom_site_aniso_U_13
_atom_site_aniso_U_12
La1 0.02261(7) 0.03069(7) 0.03300(8) 0.00024(5) -0.00527(4) -0.01318(5)
O4 0.0309(8) 0.0441(8) 0.0389(8) -0.0024(7) -0.0087(6) -0.0109(6)
O8 0.0299(8) 0.0446(8) 0.0350(8) 0.0022(6) -0.0046(6) -0.0187(6)
O1 0.0324(8) 0.0379(8) 0.0575(10) 0.0033(7) -0.0144(7) -0.0155(6)
O7 0.0359(8) 0.0630(10) 0.0363(8) -0.0076(7) -0.0057(6) -0.0215(7)
O2 0.0423(9) 0.0496(9) 0.0470(9) -0.0079(7) 0.0061(7) -0.0228(7)
O6 0.0330(8) 0.0336(8) 0.0485(9) 0.0023(7) -0.0027(6) -0.0155(6)
O5 0.0297(8) 0.0386(8) 0.0374(9) -0.0065(7) -0.0068(7) -0.0132(6)
O3 0.0378(9) 0.0424(10) 0.0544(11) -0.0113(8) -0.0115(8) -0.0104(8)
C3 0.0497(14) 0.0467(13) 0.0606(16) 0.0056(12) -0.0176(12) -0.0268(11)
C4 0.0536(16) 0.0584(16) 0.0688(18) 0.0082(13) -0.0289(13) -0.0273(13)
C5 0.0597(17) 0.0534(15) 0.0701(18) 0.0161(13) -0.0310(14) -0.0199(13)
C6 0.0631(18) 0.0440(14) 0.084(2) 0.0185(13) -0.0272(15) -0.0267(13)
C7 0.0437(13) 0.0418(13) 0.0645(16) 0.0048(11) -0.0169(11) -0.0219(11)
C2 0.0321(11) 0.0366(11) 0.0378(11) -0.0003(9) -0.0054(9) -0.0141(9)
C15 0.0301(11) 0.0367(11) 0.0377(11) -0.0029(9) -0.0037(9) -0.0100(9)
C21 0.088(2) 0.079(2) 0.0431(15) -0.0026(13) -0.0051(14) -0.0559(17)
C16 0.0469(13) 0.0499(13) 0.0385(12) -0.0022(10) -0.0084(10) -0.0232(11)
C8 0.0324(11) 0.0310(10) 0.0351(11) 0.0000(8) -0.0086(8) -0.0194(8)
C9 0.0407(12) 0.0363(11) 0.0344(11) -0.0002(9) -0.0091(9) -0.0210(9)
C14 0.0483(14) 0.0423(13) 0.0466(13) 0.0032(10) -0.0160(10) -0.0185(11)
C13 0.0733(19) 0.0502(15) 0.0608(18) 0.0119(13) -0.0324(15) -0.0215(14)
C12 0.107(3) 0.071(2) 0.0461(17) 0.0157(14) -0.0277(17) -0.0344(19)
C11 0.095(2) 0.088(2) 0.0358(14) -0.0025(14) 0.0021(14) -0.038(2)
C10 0.0565(16) 0.0587(15) 0.0401(13) -0.0028(11) -0.0035(11) -0.0221(12)
C20 0.145(4) 0.134(3) 0.0447(17) 0.0018(19) 0.0004(19) -0.099(3)
C18 0.136(4) 0.131(3) 0.061(2) -0.019(2) -0.025(2) -0.083(3)
C17 0.086(2) 0.091(2) 0.0532(17) -0.0085(15) -0.0128(15) -0.0572(19)
C1 0.0277(10) 0.0311(10) 0.0374(11) -0.0023(8) -0.0011(8) -0.0110(8)
C19 0.157(4) 0.145(4) 0.0403(18) -0.008(2) -0.011(2) -0.089(3)
O9 0.0389(9) 0.0530(10) 0.0686(12) -0.0110(9) -0.0130(8) -0.0133(8)
N1 0.0351(10) 0.0432(10) 0.0500(11) -0.0105(9) -0.0039(8) -0.0134(8)
C22 0.0467(14) 0.0354(12) 0.0611(15) -0.0022(11) -0.0108(11) -0.0138(10)
C23 0.0462(14) 0.0345(12) 0.0595(15) -0.0044(10) -0.0071(11) -0.0179(10)
C26 0.0481(14) 0.0407(13) 0.0721(18) -0.0031(12) -0.0110(12) -0.0220(11)
C24 0.0359(12) 0.0332(11) 0.0447(12) -0.0078(9) -0.0003(9) -0.0125(9)
C25 0.0460(14) 0.0355(12) 0.0739(18) 0.0017(11) -0.0147(12) -0.0163(10)
O10 0.0586(13) 0.122(2) 0.0711(14) -0.0184(13) -0.0155(11) -0.0343(13)
O11 0.0669(15) 0.144(2) 0.0911(17) -0.0199(16) -0.0196(13) -0.0467(15)
C28 0.077(2) 0.074(2) 0.072(2) -0.0159(17) -0.0117(17) -0.0247(17)
C27 0.0568(18) 0.0636(18) 0.074(2) -0.0095(15) -0.0157(15) -0.0226(14)
C32 0.236(8) 0.204(7) 0.084(4) -0.037(4) 0.034(4) -0.157(6)
C33 0.154(5) 0.180(5) 0.091(3) -0.029(3) 0.010(3) -0.123(4)
C29 0.080(3) 0.350(10) 0.100(4) -0.101(5) -0.033(3) 0.007(4)
C31 0.225(9) 0.225(8) 0.077(4) -0.029(4) -0.033(5) -0.047(7)
C30 0.133(5) 0.483(15) 0.107(5) -0.128(7) -0.053(4) 0.041(8)
O12 0.0706(14) 0.1106(18) 0.0619(13) -0.0390(13) -0.0135(11) -0.0102(13)
N2 0.0833(18) 0.0729(16) 0.0524(14) -0.0121(12) -0.0028(12) -0.0305(14)
C34 0.0569(17) 0.078(2) 0.0573(18) -0.0055(15) -0.0106(13) -0.0170(15)
C36 0.132(4) 0.131(4) 0.133(4) -0.037(3) 0.042(3) -0.079(3)
C35 0.186(5) 0.125(4) 0.064(2) -0.016(2) -0.039(3) -0.058(4)

loop_
_atom_type_symbol
_atom_type_description
_atom_type_scat_dispersion_real
_atom_type_scat_dispersion_imag
_atom_type_scat_source
C C 0.0033 0.0016 'International Tables Vol C Tables 4.2.6.8 and 6.1.1.4'
La La -0.2871 2.4523 'International Tables Vol C Tables 4.2.6.8 and 6.1.1.4'
N N 0.0061 0.0033 'International Tables Vol C Tables 4.2.6.8 and 6.1.1.4'
O O 0.0106 0.0060 'International Tables Vol C Tables 4.2.6.8 and 6.1.1.4'
H H 0.0000 0.0000 'International Tables Vol C Tables 4.2.6.8 and 6.1.1.4'

loop_
_geom_angle_atom_site_label_1
_geom_angle_atom_site_label_2
_geom_angle_atom_site_label_3
_geom_angle
_geom_angle_site_symmetry_1
_geom_angle_site_symmetry_3
O2 La1 O6 70.81(5) . .
O2 La1 O8 141.55(5) . 2_656
O6 La1 O8 146.33(5) . 2_656
O2 La1 O4 84.41(5) . .
O6 La1 O4 91.37(5) . .
O8 La1 O4 85.01(5) 2_656 .
O2 La1 O7 130.76(5) . .
O6 La1 O7 80.98(5) . .
O8 La1 O7 79.09(5) 2_656 .
O4 La1 O7 136.89(5) . .
O2 La1 O1 85.35(5) . .
O6 La1 O1 124.36(5) . .
O8 La1 O1 77.40(5) 2_656 .
O4 La1 O1 136.52(5) . .
O7 La1 O1 78.28(5) . .
O2 La1 O5 135.91(5) . .
O6 La1 O5 75.11(5) . .
O8 La1 O5 72.33(5) 2_656 .
O4 La1 O5 69.15(5) . .
O7 La1 O5 67.87(5) . .
O1 La1 O5 137.88(5) . .
O2 La1 O3 71.77(5) . .
O6 La1 O3 138.72(5) . .
O8 La1 O3 69.97(5) 2_656 .
O4 La1 O3 68.18(6) . .
O7 La1 O3 138.37(6) . .
O1 La1 O3 68.47(6) . .
O5 La1 O3 124.33(5) . .
O2 La1 O6 69.99(5) . 2_556
O6 La1 O6 76.66(5) . 2_556
O8 La1 O6 117.60(4) 2_656 2_556
O4 La1 O6 154.06(5) . 2_556
O7 La1 O6 64.62(5) . 2_556
O1 La1 O6 47.80(4) . 2_556
O5 La1 O6 127.49(5) . 2_556
O3 La1 O6 106.01(5) . 2_556
O2 La1 C1 79.53(5) . .
O6 La1 C1 101.13(5) . .
O8 La1 C1 95.77(5) 2_656 .
O4 La1 C1 155.03(5) . .
O7 La1 C1 67.13(5) . .
O1 La1 C1 23.62(5) . .
O5 La1 C1 134.86(5) . .
O3 La1 C1 88.57(6) . .
O6 La1 C1 24.51(5) 2_556 .
O2 La1 La1 64.68(4) . 2_556
O6 La1 La1 41.46(3) . 2_556
O8 La1 La1 143.93(3) 2_656 2_556
O4 La1 La1 128.76(4) . 2_556
O7 La1 La1 67.39(4) . 2_556
O1 La1 La1 82.95(3) . 2_556
O5 La1 La1 105.18(3) . 2_556
O3 La1 La1 129.26(4) . 2_556
O6 La1 La1 35.20(3) 2_556 2_556
C1 La1 La1 59.68(4) . 2_556
C8 O4 La1 140.36(13) . .
C8 O8 La1 142.65(13) . 2_656
C1 O1 La1 102.78(12) . .
C15 O7 La1 135.76(14) . .
C15 O2 La1 138.67(14) 2_556 .
C1 O6 La1 169.75(14) 2_556 .
C1 O6 La1 86.29(11) 2_556 2_556
La1 O6 La1 103.34(5) . 2_556
La1 O5 H5A 120.1(17) . .
La1 O5 H5B 110.9(18) . .
H5A O5 H5B 109(3) . .
La1 O3 H3B 119(2) . .
La1 O3 H3A 124(2) . .
H3B O3 H3A 106(3) . .
C2 C3 C4 120.7(2) . .
C2 C3 H3 119.7 . .
C4 C3 H3 119.7 . .
C5 C4 C3 120.1(2) . .
C5 C4 H4 120.0 . .
C3 C4 H4 120.0 . .
C4 C5 C6 120.2(2) . .
C4 C5 H5 119.9 . .
C6 C5 H5 119.9 . .
C5 C6 C7 119.8(2) . .
C5 C6 H6 120.1 . .
C7 C6 H6 120.1 . .
C6 C7 C2 120.3(2) . .
C6 C7 H7 119.8 . .
C2 C7 H7 119.8 . .
C3 C2 C7 118.9(2) . .
C3 C2 C1 121.7(2) . .
C7 C2 C1 119.24(19) . .
O7 C15 O2 125.4(2) . 2_556
O7 C15 C16 117.75(19) . .
O2 C15 C16 116.9(2) 2_556 .
C16 C21 C20 120.3(3) . .
C16 C21 H21 119.8 . .
C20 C21 H21 119.8 . .
C21 C16 C17 118.9(2) . .
C21 C16 C15 120.9(2) . .
C17 C16 C15 120.1(2) . .
O8 C8 O4 123.85(18) . .
O8 C8 C9 117.80(18) . .
O4 C8 C9 118.30(18) . .
C10 C9 C14 119.4(2) . .
C10 C9 C8 120.4(2) . .
C14 C9 C8 120.2(2) . .
C13 C14 C9 120.2(3) . .
C13 C14 H14 119.9 . .
C9 C14 H14 119.9 . .
C12 C13 C14 119.8(3) . .
C12 C13 H13 120.1 . .
C14 C13 H13 120.1 . .
C13 C12 C11 120.6(3) . .
C13 C12 H12 119.7 . .
C11 C12 H12 119.7 . .
C12 C11 C10 120.5(3) . .
C12 C11 H11 119.7 . .
C10 C11 H11 119.7 . .
C9 C10 C11 119.4(3) . .
C9 C10 H10 120.3 . .
C11 C10 H10 120.3 . .
C19 C20 C21 120.1(3) . .
C19 C20 H20 120.0 . .
C21 C20 H20 120.0 . .
C17 C18 C19 120.2(3) . .
C17 C18 H18 119.9 . .
C19 C18 H18 119.9 . .
C18 C17 C16 120.6(3) . .
C18 C17 H17 119.7 . .
C16 C17 H17 119.7 . .
O1 C1 O6 121.46(18) . 2_556
O1 C1 C2 118.64(18) . .
O6 C1 C2 119.90(18) 2_556 .
O1 C1 La1 53.60(10) . .
O6 C1 La1 69.20(11) 2_556 .
C2 C1 La1 165.70(14) . .
C20 C19 C18 119.8(3) . .
C20 C19 H19 120.1 . .
C18 C19 H19 120.1 . .
O9 N1 C26 119.7(2) . .
O9 N1 C22 119.90(19) . .
C26 N1 C22 120.4(2) . .
N1 C22 C23 120.6(2) . .
N1 C22 H22 119.7 . .
C23 C22 H22 119.7 . .
C22 C23 C24 121.6(2) . .
C22 C23 H23 119.2 . .
C24 C23 H23 119.2 . .
N1 C26 C25 120.5(2) . .
N1 C26 H26 119.8 . .
C25 C26 H26 119.8 . .
C23 C24 C25 115.8(2) . .
C23 C24 C24 122.0(2) . 2_666
C25 C24 C24 122.2(2) . 2_666
C26 C25 C24 121.2(2) . .
C26 C25 H25 119.4 . .
C24 C25 H25 119.4 . .
C27 O10 H10A 109.5 . .
C29 C28 C33 118.2(4) . .
C29 C28 C27 121.3(4) . .
C33 C28 C27 120.4(4) . .
O11 C27 O10 123.3(3) . .
O11 C27 C28 123.6(3) . .
O10 C27 C28 113.1(3) . .
C31 C32 C33 118.8(6) . .
C31 C32 H32 120.6 . .
C33 C32 H32 120.6 . .
C28 C33 C32 121.5(5) . .
C28 C33 H33 119.2 . .
C32 C33 H33 119.2 . .
C28 C29 C30 120.5(6) . .
C28 C29 H29 119.8 . .
C30 C29 H29 119.8 . .
C30 C31 C32 119.8(6) . .
C30 C31 H31 120.1 . .
C32 C31 H31 120.1 . .
C31 C30 C29 120.7(7) . .
C31 C30 H30 119.6 . .
C29 C30 H30 119.6 . .
C34 N2 C36 118.8(3) . .
C34 N2 C35 122.5(3) . .
C36 N2 C35 118.7(3) . .
O12 C34 N2 125.2(3) . .
O12 C34 H34 117.4 . .
N2 C34 H34 117.4 . .
N2 C36 H36A 109.5 . .
N2 C36 H36B 109.5 . .
H36A C36 H36B 109.5 . .
N2 C36 H36C 109.5 . .
H36A C36 H36C 109.5 . .
H36B C36 H36C 109.5 . .
N2 C35 H35A 109.5 . .
N2 C35 H35B 109.5 . .
H35A C35 H35B 109.5 . .
N2 C35 H35C 109.5 . .
H35A C35 H35C 109.5 . .
H35B C35 H35C 109.5 . .

loop_
_geom_bond_atom_site_label_1
_geom_bond_atom_site_label_2
_geom_bond_distance
_geom_bond_site_symmetry_2
La1 O2 2.4700(15) .
La1 O6 2.4917(14) .
La1 O8 2.4993(14) 2_656
La1 O4 2.5059(14) .
La1 O7 2.5183(15) .
La1 O1 2.5211(14) .
La1 O5 2.5971(15) .
La1 O3 2.6437(17) .
La1 O6 2.8616(14) 2_556
La1 C1 3.055(2) .
La1 La1 4.2056(2) 2_556
O4 C8 1.259(2) .
O8 C8 1.259(2) .
O8 La1 2.4993(14) 2_656
O1 C1 1.255(2) .
O7 C15 1.252(3) .
O2 C15 1.259(3) 2_556
O6 C1 1.270(2) 2_556
O6 La1 2.8616(14) 2_556
O5 H5A 0.80(3) .
O5 H5B 0.89(3) .
O3 H3B 0.76(3) .
O3 H3A 0.81(3) .
C3 C2 1.380(3) .
C3 C4 1.387(3) .
C3 H3 0.9300 .
C4 C5 1.367(4) .
C4 H4 0.9300 .
C5 C6 1.386(4) .
C5 H5 0.9300 .
C6 C7 1.383(3) .
C6 H6 0.9300 .
C7 C2 1.393(3) .
C7 H7 0.9300 .
C2 C1 1.494(3) .
C15 O2 1.259(3) 2_556
C15 C16 1.497(3) .
C21 C16 1.380(4) .
C21 C20 1.385(4) .
C21 H21 0.9300 .
C16 C17 1.388(4) .
C8 C9 1.496(3) .
C9 C10 1.383(3) .
C9 C14 1.389(3) .
C14 C13 1.385(3) .
C14 H14 0.9300 .
C13 C12 1.364(5) .
C13 H13 0.9300 .
C12 C11 1.365(5) .
C12 H12 0.9300 .
C11 C10 1.390(4) .
C11 H11 0.9300 .
C10 H10 0.9300 .
C20 C19 1.376(5) .
C20 H20 0.9300 .
C18 C17 1.371(5) .
C18 C19 1.378(5) .
C18 H18 0.9300 .
C17 H17 0.9300 .
C1 O6 1.270(2) 2_556
C19 H19 0.9300 .
O9 N1 1.336(2) .
N1 C26 1.336(3) .
N1 C22 1.341(3) .
C22 C23 1.363(3) .
C22 H22 0.9300 .
C23 C24 1.388(3) .
C23 H23 0.9300 .
C26 C25 1.371(3) .
C26 H26 0.9300 .
C24 C25 1.396(3) .
C24 C24 1.481(4) 2_666
C25 H25 0.9300 .
O10 C27 1.301(4) .
O10 H10A 0.8200 .
O11 C27 1.200(3) .
C28 C29 1.336(6) .
C28 C33 1.344(6) .
C28 C27 1.487(4) .
C32 C31 1.336(9) .
C32 C33 1.400(7) .
C32 H32 0.9300 .
C33 H33 0.9300 .
C29 C30 1.390(7) .
C29 H29 0.9300 .
C31 C30 1.333(10) .
C31 H31 0.9300 .
C30 H30 0.9300 .
O12 C34 1.210(4) .
N2 C34 1.309(4) .
N2 C36 1.438(5) .
N2 C35 1.445(4) .
C34 H34 0.9300 .
C36 H36A 0.9600 .
C36 H36B 0.9600 .
C36 H36C 0.9600 .
C35 H35A 0.9600 .
C35 H35B 0.9600 .
C35 H35C 0.9600 .
